data_4130472
loop_
_publ_author_name
'Yao, Liao-Yuan'
'Lee, Terence Kwok-Ming'
'Yam, Vivian Wing-Wah'

_publ_section_title
;
 Thermodynamic-Driven Self-Assembly: Heterochiral Self-Sorting and
 Structural Reconfiguration in Gold(I)-Sulfido Cluster System.
;
_journal_issue 23
_journal_name_full 'Journal of the American Chemical Society'
_journal_page_first 7260
_journal_page_last 7263
_journal_paper_doi 10.1021/jacs.6b03844
_journal_volume 138
_journal_year 2016
_chemical_formula_moiety 'C176 H128 Au10 P8 S4, C H2 Cl2, 2(Cl)'
_chemical_formula_sum 'C177 H130 Au10 Cl4 P8 S4'
_chemical_formula_weight 4744.28
_space_group_IT_number 4
_space_group_name_Hall 'P 2yb'
_space_group_name_H-M_alt 'P 1 21 1'
_symmetry_cell_setting monoclinic
_symmetry_space_group_name_Hall 'P 2yb'
_symmetry_space_group_name_H-M 'P 1 21 1'
_atom_sites_solution_hydrogens geom
_atom_sites_solution_primary direct
_atom_sites_solution_secondary difmap
_audit_creation_method SHELXL-97
_cell_angle_alpha 90.00
_cell_angle_beta 96.59(3)
_cell_angle_gamma 90.00
_cell_formula_units_Z 2
_cell_length_a 16.694(3)
_cell_length_b 21.993(4)
_cell_length_c 24.942(5)
_cell_measurement_reflns_used 9861
_cell_measurement_temperature 100(2)
_cell_measurement_theta_max 28.78
_cell_measurement_theta_min 2.22
_cell_volume 9097(3)
_computing_cell_refinement 'Bruker SAINT'
_computing_data_collection 'Bruker APEX2'
_computing_data_reduction 'Bruker SAINT'
_computing_molecular_graphics 'Bruker SHELXTL'
_computing_publication_material 'Bruker SHELXTL'
_computing_structure_refinement 'SHELXL-NT (Sheldrick, 1997)'
_computing_structure_solution 'SHELXS-NT (Sheldrick, 1997)'
_diffrn_ambient_temperature 100(2)
_diffrn_measured_fraction_theta_full 0.999
_diffrn_measured_fraction_theta_max 0.999
_diffrn_measurement_device_type 'Bruker APEX-II CCD'
_diffrn_measurement_method '\f and \w scans'
_diffrn_radiation_monochromator graphite
_diffrn_radiation_source 'fine-focus sealed tube'
_diffrn_radiation_type MoK\a
_diffrn_radiation_wavelength 0.71073
_diffrn_reflns_av_R_equivalents 0.0000
_diffrn_reflns_av_sigmaI/netI 0.0619
_diffrn_reflns_limit_h_max 20
_diffrn_reflns_limit_h_min -20
_diffrn_reflns_limit_k_max 27
_diffrn_reflns_limit_k_min -27
_diffrn_reflns_limit_l_max 30
_diffrn_reflns_limit_l_min 0
_diffrn_reflns_number 35679
_diffrn_reflns_theta_full 26.00
_diffrn_reflns_theta_max 26.00
_diffrn_reflns_theta_min 2.15
_exptl_absorpt_coefficient_mu 8.250
_exptl_crystal_colour colorless
_exptl_crystal_density_diffrn 1.732
_exptl_crystal_density_method 'not measured'
_exptl_crystal_description plate
_exptl_crystal_F_000 4468
_refine_diff_density_max 8.955
_refine_diff_density_min -5.123
_refine_diff_density_rms 0.445
_refine_ls_abs_structure_details 'Flack H D (1983), Acta Cryst. A39, 876-881'
_refine_ls_abs_structure_Flack 0.192(12)
_refine_ls_extinction_method none
_refine_ls_goodness_of_fit_ref 1.035
_refine_ls_hydrogen_treatment mixed
_refine_ls_matrix_type full
_refine_ls_number_parameters 1606
_refine_ls_number_reflns 35679
_refine_ls_number_restraints 1222
_refine_ls_restrained_S_all 1.020
_refine_ls_R_factor_all 0.1004
_refine_ls_R_factor_gt 0.0909
_refine_ls_shift/su_max 0.034
_refine_ls_shift/su_mean 0.001
_refine_ls_structure_factor_coef Fsqd
_refine_ls_weighting_details 'calc w=1/[\s^2^(Fo^2^)+(0.0334P)^2^+1037.9167P] where P=(Fo^2^+2Fc^2^)/3'
_refine_ls_weighting_scheme calc
_refine_ls_wR_factor_gt 0.2055
_refine_ls_wR_factor_ref 0.2107
_reflns_number_gt 31875
_reflns_number_total 35679
_reflns_threshold_expression >2sigma(I)
_cod_data_source_file ja6b03844_si_002.cif
_cod_data_source_block 1
_cod_original_sg_symbol_H-M 'P 21'
_cod_database_code 4130472

loop_
_symmetry_equiv_pos_as_xyz
'x, y, z'
'-x, y+1/2, -z'

loop_
_atom_site_label
_atom_site_type_symbol
_atom_site_fract_x
_atom_site_fract_y
_atom_site_fract_z
_atom_site_U_iso_or_equiv
_atom_site_adp_type
_atom_site_occupancy
_atom_site_symmetry_multiplicity
_atom_site_calc_flag
_atom_site_refinement_flags
Au1 Au 0.22377(5) 0.23755(4) 0.09587(3) 0.01496(18) Uani 1 1 d .
Au2 Au 0.24134(5) 0.23676(5) 0.22052(4) 0.0225(2) Uani 1 1 d .
Au3 Au 0.22016(9) 0.16175(7) 0.32090(5) 0.0472(3) Uani 1 1 d .
Au4 Au 0.42922(6) 0.04424(6) 0.30186(4) 0.0320(3) Uani 1 1 d .
Au5 Au 0.33396(5) -0.02362(5) 0.20446(4) 0.0239(2) Uani 1 1 d .
Au6 Au 0.30749(5) -0.03089(4) 0.08327(3) 0.01351(17) Uani 1 1 d .
Au7 Au 0.19587(5) 0.01304(4) -0.01219(3) 0.01564(18) Uani 1 1 d .
Au8 Au 0.29372(5) 0.19778(4) -0.00752(3) 0.01514(17) Uani 1 1 d .
Au9 Au 0.26293(5) 0.10317(4) 0.08443(3) 0.01329(17) Uani 1 1 d .
Au10 Au 0.28975(6) 0.10648(5) 0.21804(4) 0.0273(2) Uani 1 1 d .
C1 C 0.0281(13) 0.2173(10) 0.1070(9) 0.014(4) Uani 1 1 d U
C2 C 0.0550(14) 0.1543(11) 0.1084(9) 0.021(5) Uani 1 1 d U
H2 H 0.1110 0.1453 0.1109 0.025 Uiso 1 1 calc R
C3 C 0.0042(14) 0.1114(12) 0.1063(9) 0.022(5) Uani 1 1 d U
H3 H 0.0237 0.0713 0.1025 0.026 Uiso 1 1 calc R
C4 C -0.0806(16) 0.1188(12) 0.1093(10) 0.026(6) Uani 1 1 d U
H4 H -0.1155 0.0851 0.1120 0.032 Uiso 1 1 calc R
C5 C -0.1064(17) 0.1741(13) 0.1080(11) 0.033(6) Uani 1 1 d U
H5 H -0.1629 0.1807 0.1064 0.039 Uiso 1 1 calc R
C6 C -0.0562(16) 0.2246(13) 0.1089(11) 0.030(6) Uani 1 1 d U
H6 H -0.0784 0.2643 0.1107 0.036 Uiso 1 1 calc R
C7 C 0.0560(13) 0.3248(10) 0.0518(9) 0.015(4) Uani 1 1 d U
C8 C 0.0823(13) 0.3140(11) 0.0043(9) 0.017(5) Uani 1 1 d U
H8 H 0.1183 0.2819 -0.0019 0.020 Uiso 1 1 calc R
C9 C 0.0481(13) 0.3591(10) -0.0392(9) 0.016(4) Uani 1 1 d U
H9 H 0.0710 0.3601 -0.0723 0.019 Uiso 1 1 calc R
C10 C -0.0129(17) 0.3973(13) -0.0326(11) 0.032(6) Uani 1 1 d U
H10 H -0.0348 0.4228 -0.0613 0.038 Uiso 1 1 calc R
C11 C -0.0445(15) 0.3990(12) 0.0185(10) 0.026(5) Uani 1 1 d U
H11 H -0.0878 0.4254 0.0242 0.032 Uiso 1 1 calc R
C12 C -0.0101(14) 0.3611(11) 0.0592(11) 0.029(6) Uani 1 1 d U
H12 H -0.0320 0.3600 0.0927 0.035 Uiso 1 1 calc R
C13 C 0.0991(15) 0.3234(12) 0.1661(11) 0.026(6) Uani 1 1 d U
C14 C 0.0401(14) 0.3107(11) 0.2045(10) 0.021(5) Uani 1 1 d U
H14 H 0.0089 0.2746 0.1995 0.026 Uiso 1 1 calc R
C15 C 0.0278(12) 0.3468(10) 0.2459(8) 0.012(4) Uani 1 1 d U
H15 H -0.0132 0.3376 0.2681 0.014 Uiso 1 1 calc R
C16 C 0.0753(15) 0.3973(11) 0.2559(10) 0.022(5) Uani 1 1 d U
C17 C 0.0627(18) 0.4388(14) 0.3006(12) 0.035(6) Uani 1 1 d U
H17 H 0.0233 0.4294 0.3240 0.042 Uiso 1 1 calc R
C18 C 0.1044(17) 0.4871(14) 0.3081(12) 0.036(7) Uani 1 1 d U
H18 H 0.0951 0.5130 0.3373 0.044 Uiso 1 1 calc R
C19 C 0.164(2) 0.5041(16) 0.2751(13) 0.046(8) Uani 1 1 d U
H19 H 0.1962 0.5390 0.2837 0.055 Uiso 1 1 calc R
C20 C 0.1741(14) 0.4714(16) 0.2324(13) 0.046(8) Uani 1 1 d U
H20 H 0.2110 0.4848 0.2086 0.055 Uiso 1 1 calc R
C21 C 0.1328(14) 0.4186(11) 0.2215(9) 0.018(5) Uani 1 1 d U
C22 C 0.1457(15) 0.3756(12) 0.1775(10) 0.026(5) Uani 1 1 d U
C23 C 0.2101(13) 0.3925(10) 0.1428(9) 0.015(4) Uani 1 1 d U
C24 C 0.1972(14) 0.4359(11) 0.0994(9) 0.017(5) Uani 1 1 d U
C25 C 0.1231(13) 0.4677(10) 0.0935(9) 0.022(5) Uani 1 1 d U
H25 H 0.0835 0.4582 0.1167 0.027 Uiso 1 1 calc R
C26 C 0.1066(14) 0.5128(12) 0.0543(10) 0.023(5) Uani 1 1 d U
H26 H 0.0569 0.5343 0.0510 0.028 Uiso 1 1 calc R
C27 C 0.1659(16) 0.5256(12) 0.0196(10) 0.028(6) Uani 1 1 d U
H27 H 0.1560 0.5562 -0.0071 0.034 Uiso 1 1 calc R
C28 C 0.2391(14) 0.4937(10) 0.0242(9) 0.017(5) Uani 1 1 d U
H28 H 0.2773 0.5014 -0.0005 0.020 Uiso 1 1 calc R
C29 C 0.2572(16) 0.4468(12) 0.0683(11) 0.027(6) Uani 1 1 d U
C30 C 0.3290(17) 0.4196(13) 0.0728(11) 0.031(6) Uani 1 1 d U
H30 H 0.3671 0.4267 0.0479 0.038 Uiso 1 1 calc R
C31 C 0.3446(15) 0.3799(11) 0.1167(10) 0.022(5) Uani 1 1 d U
H31 H 0.3960 0.3609 0.1218 0.026 Uiso 1 1 calc R
C32 C 0.2895(12) 0.3660(10) 0.1536(8) 0.013(4) Uani 1 1 d U
C33 C 0.4271(8) 0.2948(8) 0.2100(8) 0.029(6) Uani 1 1 d GU
C34 C 0.4886(10) 0.3377(6) 0.2149(9) 0.042(7) Uani 1 1 d GU
H34 H 0.4764 0.3795 0.2190 0.050 Uiso 1 1 calc R
C35 C 0.5682(9) 0.3195(7) 0.2138(9) 0.061(10) Uani 1 1 d GU
H35 H 0.6102 0.3488 0.2172 0.073 Uiso 1 1 calc R
C36 C 0.5861(8) 0.2583(8) 0.2077(9) 0.040(7) Uani 1 1 d GU
H36 H 0.6405 0.2458 0.2070 0.048 Uiso 1 1 calc R
C37 C 0.5246(11) 0.2154(6) 0.2028(8) 0.039(7) Uani 1 1 d GU
H37 H 0.5369 0.1736 0.1987 0.047 Uiso 1 1 calc R
C38 C 0.4451(9) 0.2336(8) 0.2039(8) 0.046(8) Uani 1 1 d GU
H38 H 0.4030 0.2043 0.2005 0.056 Uiso 1 1 calc R
C39 C 0.3219(15) 0.3742(10) 0.2694(11) 0.029(4) Uani 1 1 d DU
C40 C 0.2899(16) 0.3616(13) 0.3133(11) 0.029(6) Uani 1 1 d U
H40 H 0.2632 0.3236 0.3148 0.035 Uiso 1 1 calc R
C41 C 0.2913(19) 0.3965(15) 0.3549(13) 0.042(7) Uani 1 1 d U
H41 H 0.2689 0.3816 0.3857 0.051 Uiso 1 1 calc R
C42 C 0.325(2) 0.4562(17) 0.3571(15) 0.051(8) Uani 1 1 d U
H42 H 0.3227 0.4845 0.3856 0.061 Uiso 1 1 calc R
C43 C 0.3635(19) 0.4663(16) 0.3080(13) 0.046(8) Uani 1 1 d U
H43 H 0.3929 0.5032 0.3064 0.055 Uiso 1 1 calc R
C44 C 0.3619(11) 0.4300(8) 0.2660(10) 0.029(4) Uani 1 1 d DU
H44 H 0.3866 0.4409 0.2349 0.035 Uiso 1 1 calc R
C45 C 0.2062(15) 0.2404(12) 0.4346(10) 0.053(9) Uani 1 1 d GU
C46 C 0.2168(17) 0.2518(14) 0.4897(10) 0.076(12) Uani 1 1 d GU
H46 H 0.2562 0.2298 0.5125 0.091 Uiso 1 1 calc R
C47 C 0.170(2) 0.2954(16) 0.5117(9) 0.111(19) Uani 1 1 d GU
H47 H 0.1771 0.3032 0.5494 0.133 Uiso 1 1 calc R
C48 C 0.112(2) 0.3276(14) 0.4784(13) 0.105(18) Uani 1 1 d GU
H48 H 0.0801 0.3574 0.4934 0.126 Uiso 1 1 calc R
C49 C 0.1016(17) 0.3162(13) 0.4232(13) 0.083(14) Uani 1 1 d GU
H49 H 0.0622 0.3383 0.4005 0.100 Uiso 1 1 calc R
C50 C 0.1486(17) 0.2726(13) 0.4013(8) 0.064(10) Uani 1 1 d GU
H50 H 0.1413 0.2649 0.3636 0.077 Uiso 1 1 calc R
C51 C 0.3615(18) 0.2353(12) 0.3996(11) 0.048(8) Uani 1 1 d U
C52 C 0.387(3) 0.287(2) 0.430(2) 0.090(15) Uani 1 1 d U
H52 H 0.3553 0.2993 0.4573 0.108 Uiso 1 1 calc R
C53 C 0.451(2) 0.3200(17) 0.4224(15) 0.053(9) Uani 1 1 d U
H53 H 0.4658 0.3547 0.4439 0.064 Uiso 1 1 calc R
C54 C 0.495(3) 0.3011(19) 0.3814(17) 0.064(10) Uani 1 1 d U
H54 H 0.5407 0.3245 0.3741 0.077 Uiso 1 1 calc R
C55 C 0.476(2) 0.2496(18) 0.3511(16) 0.060(10) Uani 1 1 d U
H55 H 0.5076 0.2375 0.3236 0.072 Uiso 1 1 calc R
C56 C 0.413(3) 0.218(2) 0.3609(17) 0.069(11) Uani 1 1 d U
H56 H 0.4008 0.1814 0.3410 0.082 Uiso 1 1 calc R
C57 C 0.3603(9) 0.1025(6) 0.4841(6) 0.106(4) Uani 1 1 d GU
C58 C 0.2871(9) 0.1216(8) 0.4572(8) 0.106(4) Uani 1 1 d GU
C59 C 0.2156(9) 0.0948(10) 0.4687(10) 0.106(4) Uani 1 1 d GU
H59 H 0.1656 0.1078 0.4503 0.127 Uiso 1 1 calc R
C60 C 0.2173(10) 0.0488(10) 0.5071(10) 0.095(15) Uani 1 1 d GU
H60 H 0.1685 0.0305 0.5149 0.114 Uiso 1 1 calc R
C61 C 0.2905(11) 0.0297(8) 0.5340(8) 0.111(11) Uani 1 1 d GU
C62 C 0.3620(10) 0.0565(7) 0.5225(6) 0.108(11) Uani 1 1 d GU
C63 C 0.4352(11) 0.0374(7) 0.5495(6) 0.114(12) Uani 1 1 d GU
H63 H 0.4840 0.0558 0.5416 0.137 Uiso 1 1 calc R
C64 C 0.4369(14) -0.0085(8) 0.5879(8) 0.106(4) Uani 1 1 d GU
H64 H 0.4869 -0.0215 0.6063 0.127 Uiso 1 1 calc R
C65 C 0.3654(16) -0.0353(9) 0.5994(9) 0.110(19) Uani 1 1 d GU
H65 H 0.3665 -0.0666 0.6256 0.132 Uiso 1 1 calc R
C66 C 0.2922(14) -0.0162(9) 0.5725(9) 0.109(12) Uani 1 1 d GU
H66 H 0.2433 -0.0345 0.5803 0.131 Uiso 1 1 calc R
C67 C 0.4438(9) 0.1196(6) 0.4695(5) 0.106(4) Uani 1 1 d GU
C68 C 0.4768(11) 0.0892(7) 0.4284(6) 0.082(14) Uani 1 1 d GU
C69 C 0.5496(12) 0.1086(8) 0.4123(7) 0.087(14) Uani 1 1 d GU
H69 H 0.5722 0.0879 0.3842 0.105 Uiso 1 1 calc R
C70 C 0.5893(11) 0.1584(9) 0.4373(8) 0.106(4) Uani 1 1 d GU
H70 H 0.6391 0.1716 0.4263 0.127 Uiso 1 1 calc R
C71 C 0.5563(10) 0.1887(7) 0.4784(7) 0.106(4) Uani 1 1 d GU
C72 C 0.4835(9) 0.1693(6) 0.4945(6) 0.103(17) Uani 1 1 d GU
C73 C 0.4505(11) 0.1997(6) 0.5357(6) 0.106(4) Uani 1 1 d GU
H73 H 0.4007 0.1864 0.5467 0.127 Uiso 1 1 calc R
C74 C 0.4902(14) 0.2494(7) 0.5607(7) 0.106(4) Uani 1 1 d GU
H74 H 0.4677 0.2702 0.5888 0.127 Uiso 1 1 calc R
C75 C 0.5630(14) 0.2688(8) 0.5446(8) 0.106(4) Uani 1 1 d GU
H75 H 0.5902 0.3028 0.5617 0.127 Uiso 1 1 calc R
C76 C 0.5961(12) 0.2385(8) 0.5035(8) 0.106(4) Uani 1 1 d GU
H76 H 0.6458 0.2517 0.4925 0.127 Uiso 1 1 calc R
C77 C 0.5312(9) -0.0305(7) 0.4086(7) 0.085(9) Uani 1 1 d GU
C78 C 0.5515(10) -0.0696(10) 0.3686(7) 0.049(8) Uani 1 1 d GU
H78 H 0.5210 -0.0694 0.3340 0.059 Uiso 1 1 calc R
C79 C 0.6163(10) -0.1092(11) 0.3791(10) 0.085(9) Uani 1 1 d GU
H79 H 0.6301 -0.1360 0.3518 0.102 Uiso 1 1 calc R
C80 C 0.6608(10) -0.1096(10) 0.4298(11) 0.097(16) Uani 1 1 d GU
H80 H 0.7051 -0.1366 0.4370 0.116 Uiso 1 1 calc R
C81 C 0.6406(10) -0.0704(10) 0.4698(9) 0.090(15) Uani 1 1 d GU
H81 H 0.6711 -0.0707 0.5044 0.109 Uiso 1 1 calc R
C82 C 0.5758(10) -0.0308(9) 0.4592(8) 0.095(10) Uani 1 1 d GU
H82 H 0.5619 -0.0041 0.4866 0.114 Uiso 1 1 calc R
C83 C 0.3485(9) -0.0173(7) 0.4042(7) 0.054(9) Uani 1 1 d GU
C84 C 0.2767(10) -0.0023(10) 0.3731(9) 0.089(11) Uani 1 1 d GU
H84 H 0.2758 0.0292 0.3470 0.106 Uiso 1 1 calc R
C85 C 0.2062(9) -0.0333(11) 0.3804(10) 0.103(11) Uani 1 1 d GU
H85 H 0.1571 -0.0231 0.3591 0.124 Uiso 1 1 calc R
C86 C 0.2075(9) -0.0794(12) 0.4186(11) 0.105(12) Uani 1 1 d GU
H86 H 0.1593 -0.1006 0.4236 0.126 Uiso 1 1 calc R
C87 C 0.2793(10) -0.0944(11) 0.4497(10) 0.086(14) Uani 1 1 d GU
H87 H 0.2801 -0.1258 0.4758 0.104 Uiso 1 1 calc R
C88 C 0.3498(10) -0.0633(8) 0.4425(7) 0.083(14) Uani 1 1 d GU
H88 H 0.3988 -0.0736 0.4637 0.099 Uiso 1 1 calc R
C89 C 0.1444(13) -0.0819(10) 0.1979(9) 0.015(4) Uani 1 1 d U
C90 C 0.0769(13) -0.1211(11) 0.1937(8) 0.023(5) Uani 1 1 d U
H90 H 0.0850 -0.1636 0.1900 0.027 Uiso 1 1 calc R
C91 C 0.001(2) -0.0997(19) 0.1949(16) 0.062(10) Uani 1 1 d U
H91 H -0.0426 -0.1273 0.1879 0.074 Uiso 1 1 calc R
C92 C -0.015(2) -0.0432(17) 0.2050(15) 0.055(9) Uani 1 1 d U
H92 H -0.0684 -0.0301 0.2081 0.066 Uiso 1 1 calc R
C93 C 0.0492(19) -0.0029(15) 0.2110(13) 0.043(7) Uani 1 1 d U
H93 H 0.0391 0.0386 0.2187 0.052 Uiso 1 1 calc R
C94 C 0.1258(15) -0.0205(12) 0.2062(9) 0.024(5) Uani 1 1 d U
H94 H 0.1676 0.0091 0.2085 0.028 Uiso 1 1 calc R
C95 C 0.2629(15) -0.1528(12) 0.2567(10) 0.025(5) Uani 1 1 d U
C96 C 0.221(2) -0.2034(17) 0.2602(15) 0.062(10) Uani 1 1 d U
H96 H 0.1806 -0.2137 0.2314 0.075 Uiso 1 1 calc R
C97 C 0.233(2) -0.243(2) 0.3058(16) 0.063(10) Uani 1 1 d U
H97 H 0.2039 -0.2801 0.3048 0.076 Uiso 1 1 calc R
C98 C 0.284(3) -0.230(2) 0.350(2) 0.076(12) Uani 1 1 d U
H98 H 0.2841 -0.2493 0.3840 0.091 Uiso 1 1 calc R
C99 C 0.340(3) -0.180(2) 0.3364(11) 0.076(13) Uani 1 1 d U
H99 H 0.3906 -0.1742 0.3569 0.091 Uiso 1 1 calc R
C100 C 0.316(3) -0.146(2) 0.2970(18) 0.069(11) Uani 1 1 d U
H100 H 0.3436 -0.1076 0.2975 0.083 Uiso 1 1 calc R
C101 C 0.2560(13) -0.1526(10) 0.1382(9) 0.015(4) Uani 1 1 d U
C102 C 0.1856(12) -0.1637(10) 0.0995(8) 0.014(4) Uani 1 1 d U
H102 H 0.1371 -0.1422 0.1028 0.017 Uiso 1 1 calc R
C103 C 0.1882(17) -0.2039(13) 0.0591(11) 0.031(6) Uani 1 1 d U
H103 H 0.1426 -0.2078 0.0328 0.037 Uiso 1 1 calc R
C104 C 0.2569(13) -0.2406(10) 0.0544(9) 0.014(4) Uani 1 1 d U
C105 C 0.2563(17) -0.2880(13) 0.0167(11) 0.032(6) Uani 1 1 d U
H105 H 0.2073 -0.2996 -0.0039 0.039 Uiso 1 1 calc R
C106 C 0.3249(14) -0.3169(10) 0.0100(9) 0.0182(17) Uani 1 1 d U
H106 H 0.3241 -0.3471 -0.0172 0.022 Uiso 1 1 calc R
C107 C 0.397(2) -0.3046(16) 0.0412(13) 0.045(7) Uani 1 1 d U
H107 H 0.4442 -0.3263 0.0354 0.054 Uiso 1 1 calc R
C108 C 0.3997(15) -0.2597(12) 0.0816(11) 0.034(6) Uani 1 1 d U
H108 H 0.4482 -0.2541 0.1050 0.041 Uiso 1 1 calc R
C109 C 0.3326(14) -0.2228(11) 0.0881(9) 0.020(5) Uani 1 1 d U
C110 C 0.3298(13) -0.1776(10) 0.1307(9) 0.014(4) Uani 1 1 d U
C111 C 0.4112(13) -0.1653(10) 0.1637(9) 0.016(4) Uani 1 1 d U
C112 C 0.4339(14) -0.2067(11) 0.2059(9) 0.0182(17) Uani 1 1 d U
C113 C 0.3902(14) -0.2576(11) 0.2193(9) 0.021(5) Uani 1 1 d U
H113 H 0.3401 -0.2664 0.1987 0.025 Uiso 1 1 calc R
C114 C 0.4182(15) -0.2967(12) 0.2626(10) 0.026(5) Uani 1 1 d U
H114 H 0.3857 -0.3301 0.2708 0.031 Uiso 1 1 calc R
C115 C 0.4936(16) -0.2872(12) 0.2942(11) 0.030(6) Uani 1 1 d U
H115 H 0.5142 -0.3143 0.3221 0.036 Uiso 1 1 calc R
C116 C 0.5371(19) -0.2324(14) 0.2803(12) 0.039(7) Uani 1 1 d U
H116 H 0.5846 -0.2213 0.3029 0.047 Uiso 1 1 calc R
C117 C 0.5140(16) -0.1980(12) 0.2387(10) 0.027(6) Uani 1 1 d U
C118 C 0.5598(14) -0.1442(11) 0.2274(9) 0.021(5) Uani 1 1 d U
H118 H 0.6085 -0.1351 0.2496 0.025 Uiso 1 1 calc R
C119 C 0.535(2) -0.1074(15) 0.1864(12) 0.048(8) Uani 1 1 d U
H119 H 0.5667 -0.0729 0.1806 0.057 Uiso 1 1 calc R
C120 C 0.4592(16) -0.1169(13) 0.1489(11) 0.029(6) Uani 1 1 d U
C121 C 0.4595(14) -0.1196(11) 0.0368(10) 0.022(5) Uani 1 1 d U
C122 C 0.5255(12) -0.1564(9) 0.0453(9) 0.016(4) Uani 1 1 d U
H122 H 0.5574 -0.1580 0.0794 0.019 Uiso 1 1 calc R
C123 C 0.5448(18) -0.1931(14) -0.0002(12) 0.038(7) Uani 1 1 d U
H123 H 0.5920 -0.2175 0.0040 0.046 Uiso 1 1 calc R
C124 C 0.4979(14) -0.1936(11) -0.0484(10) 0.020(5) Uani 1 1 d U
H124 H 0.5085 -0.2205 -0.0766 0.025 Uiso 1 1 calc R
C125 C 0.4316(15) -0.1518(11) -0.0548(10) 0.022(5) Uani 1 1 d U
H125 H 0.3983 -0.1487 -0.0882 0.027 Uiso 1 1 calc R
C126 C 0.4176(12) -0.1171(10) -0.0127(8) 0.012(4) Uani 1 1 d U
H126 H 0.3748 -0.0885 -0.0181 0.014 Uiso 1 1 calc R
C127 C 0.5072(14) -0.0077(11) 0.0919(9) 0.019(5) Uani 1 1 d U
C128 C 0.5905(18) -0.0177(14) 0.0919(11) 0.038(7) Uani 1 1 d U
H128 H 0.6100 -0.0579 0.0882 0.046 Uiso 1 1 calc R
C129 C 0.6455(15) 0.0312(11) 0.0971(10) 0.025(5) Uani 1 1 d U
H129 H 0.7017 0.0235 0.0987 0.029 Uiso 1 1 calc R
C130 C 0.6188(14) 0.0891(10) 0.1000(9) 0.017(5) Uani 1 1 d U
H130 H 0.6572 0.1212 0.1040 0.021 Uiso 1 1 calc R
C131 C 0.5353(15) 0.1039(14) 0.0973(10) 0.029(6) Uani 1 1 d U
H131 H 0.5169 0.1446 0.0993 0.035 Uiso 1 1 calc R
C132 C 0.4809(13) 0.0531(10) 0.0914(6) 0.013(4) Uani 1 1 d U
H132 H 0.4246 0.0609 0.0869 0.016 Uiso 1 1 calc R
C133 C 0.2051(13) -0.0672(10) -0.1240(9) 0.016(4) Uani 1 1 d U
C134 C 0.2209(15) -0.1206(12) -0.0905(11) 0.026(5) Uani 1 1 d U
H134 H 0.2309 -0.1155 -0.0525 0.032 Uiso 1 1 calc R
C135 C 0.2221(15) -0.1747(12) -0.1100(10) 0.026(5) Uani 1 1 d U
H135 H 0.2325 -0.2078 -0.0857 0.031 Uiso 1 1 calc R
C136 C 0.2088(18) -0.1873(15) -0.1657(13) 0.038(7) Uani 1 1 d U
H136 H 0.2148 -0.2272 -0.1791 0.046 Uiso 1 1 calc R
C137 C 0.1874(16) -0.1408(12) -0.1992(11) 0.029(6) Uani 1 1 d U
H137 H 0.1715 -0.1484 -0.2364 0.034 Uiso 1 1 calc R
C138 C 0.1884(16) -0.0828(13) -0.1799(11) 0.028(6) Uani 1 1 d U
H138 H 0.1773 -0.0507 -0.2052 0.033 Uiso 1 1 calc R
C139 C 0.3306(14) 0.0148(11) -0.0969(9) 0.022(5) Uani 1 1 d U
C140 C 0.3682(13) 0.0517(10) -0.0588(9) 0.015(4) Uani 1 1 d U
H140 H 0.3386 0.0748 -0.0356 0.017 Uiso 1 1 calc R
C141 C 0.4547(13) 0.0549(10) -0.0546(9) 0.017(5) Uani 1 1 d U
H141 H 0.4818 0.0786 -0.0263 0.020 Uiso 1 1 calc R
C142 C 0.4987(14) 0.0270(10) -0.0876(9) 0.019(5) Uani 1 1 d U
H142 H 0.5552 0.0338 -0.0853 0.022 Uiso 1 1 calc R
C143 C 0.4588(13) -0.0149(10) -0.1279(9) 0.015(4) Uani 1 1 d U
H143 H 0.4892 -0.0387 -0.1501 0.018 Uiso 1 1 calc R
C144 C 0.3767(14) -0.0187(11) -0.1326(9) 0.024(5) Uani 1 1 d U
H144 H 0.3494 -0.0437 -0.1599 0.029 Uiso 1 1 calc R
C145 C 0.1560(12) 0.0472(10) -0.1482(8) 0.012(4) Uani 1 1 d U
C146 C 0.0723(16) 0.0300(12) -0.1473(10) 0.027(6) Uani 1 1 d U
H146 H 0.0577 -0.0006 -0.1233 0.033 Uiso 1 1 calc R
C147 C 0.0135(13) 0.0595(10) -0.1825(9) 0.014(4) Uani 1 1 d U
H147 H -0.0409 0.0465 -0.1835 0.017 Uiso 1 1 calc R
C148 C 0.0332(15) 0.1125(10) -0.2198(9) 0.026(5) Uani 1 1 d U
C149 C -0.0211(18) 0.1348(14) -0.2573(12) 0.035(6) Uani 1 1 d U
H149 H -0.0741 0.1183 -0.2612 0.042 Uiso 1 1 calc R
C150 C -0.004(2) 0.1794(15) -0.2895(13) 0.044(8) Uani 1 1 d U
H150 H -0.0451 0.1988 -0.3127 0.053 Uiso 1 1 calc R
C151 C 0.073(2) 0.1966(18) -0.2886(15) 0.054(9) Uani 1 1 d U
H151 H 0.0864 0.2279 -0.3122 0.065 Uiso 1 1 calc R
C152 C 0.1342(18) 0.1685(13) -0.2526(11) 0.033(6) Uani 1 1 d U
H152 H 0.1880 0.1825 -0.2529 0.039 Uiso 1 1 calc R
C153 C 0.1205(15) 0.1231(10) -0.2181(9) 0.023(5) Uani 1 1 d U
C154 C 0.1810(13) 0.0932(10) -0.1779(8) 0.0182(17) Uani 1 1 d U
C155 C 0.2570(13) 0.1217(9) -0.1771(9) 0.0182(17) Uani 1 1 d U
C156 C 0.3139(14) 0.0950(10) -0.2106(9) 0.022(5) Uani 1 1 d U
C157 C 0.2870(15) 0.0441(12) -0.2464(10) 0.025(5) Uani 1 1 d U
H157 H 0.2322 0.0318 -0.2478 0.029 Uiso 1 1 calc R
C158 C 0.3339(15) 0.0139(12) -0.2772(10) 0.024(5) Uani 1 1 d U
H158 H 0.3131 -0.0180 -0.3005 0.029 Uiso 1 1 calc R
C159 C 0.4195(14) 0.0323(11) -0.2736(9) 0.0182(17) Uani 1 1 d U
H159 H 0.4552 0.0127 -0.2951 0.022 Uiso 1 1 calc R
C160 C 0.4479(17) 0.0800(13) -0.2370(11) 0.030(6) Uani 1 1 d U
H160 H 0.5035 0.0905 -0.2335 0.036 Uiso 1 1 calc R
C161 C 0.3959(13) 0.1121(11) -0.2061(9) 0.0182(17) Uani 1 1 d U
C162 C 0.4258(14) 0.1602(11) -0.1731(9) 0.0182(17) Uani 1 1 d U
H162 H 0.4801 0.1735 -0.1721 0.022 Uiso 1 1 calc R
C163 C 0.3714(13) 0.1883(11) -0.1412(9) 0.0182(17) Uani 1 1 d U
H163 H 0.3858 0.2230 -0.1196 0.022 Uiso 1 1 calc R
C164 C 0.2904(16) 0.1598(12) -0.1437(10) 0.026(5) Uani 1 1 d U
C165 C 0.2419(13) 0.2876(10) -0.1177(9) 0.015(4) Uani 1 1 d U
C166 C 0.2394(14) 0.3355(11) -0.0808(10) 0.020(5) Uani 1 1 d U
H166 H 0.2432 0.3268 -0.0433 0.024 Uiso 1 1 calc R
C167 C 0.2318(17) 0.3926(13) -0.0973(11) 0.033(6) Uani 1 1 d U
H167 H 0.2296 0.4240 -0.0713 0.039 Uiso 1 1 calc R
C168 C 0.2266(13) 0.4088(11) -0.1554(9) 0.018(5) Uani 1 1 d U
H168 H 0.2211 0.4498 -0.1671 0.022 Uiso 1 1 calc R
C169 C 0.2298(15) 0.3635(12) -0.1905(11) 0.028(6) Uani 1 1 d U
H169 H 0.2281 0.3729 -0.2278 0.034 Uiso 1 1 calc R
C170 C 0.2357(13) 0.3026(10) -0.1743(9) 0.017(5) Uani 1 1 d U
H170 H 0.2355 0.2713 -0.2005 0.020 Uiso 1 1 calc R
C171 C 0.1292(13) 0.1949(10) -0.0934(8) 0.017(4) Uani 1 1 d U
C172 C 0.0688(15) 0.2253(11) -0.1331(10) 0.030(6) Uani 1 1 d U
H172 H 0.0856 0.2485 -0.1620 0.035 Uiso 1 1 calc R
C173 C -0.0125(17) 0.2192(13) -0.1273(12) 0.035(6) Uani 1 1 d U
H173 H -0.0526 0.2385 -0.1517 0.042 Uiso 1 1 calc R
C174 C -0.0336(17) 0.1837(13) -0.0845(11) 0.032(6) Uani 1 1 d U
H174 H -0.0891 0.1776 -0.0811 0.039 Uiso 1 1 calc R
C175 C 0.0232(14) 0.1572(11) -0.0467(10) 0.022(5) Uani 1 1 d U
H175 H 0.0057 0.1353 -0.0174 0.026 Uiso 1 1 calc R
C176 C 0.1031(15) 0.1618(12) -0.0507(10) 0.026(5) Uani 1 1 d U
H176 H 0.1411 0.1427 -0.0248 0.031 Uiso 1 1 calc R
C177 C 0.736(2) 0.104(2) 0.8616(15) 0.059(9) Uani 1 1 d U
H17A H 0.7718 0.0759 0.8839 0.071 Uiso 1 1 calc R
H17B H 0.7153 0.1344 0.8862 0.071 Uiso 1 1 calc R
P1 P 0.1008(3) 0.2769(3) 0.1063(2) 0.0131(11) Uani 1 1 d U
P2 P 0.3198(4) 0.3183(4) 0.2128(3) 0.0290(16) Uani 1 1 d .
P3 P 0.2729(8) 0.1889(5) 0.4055(3) 0.069(3) Uani 1 1 d .
P4 P 0.4454(7) 0.0211(5) 0.3905(3) 0.053(2) Uani 1 1 d .
P5 P 0.2496(4) -0.1042(3) 0.1985(3) 0.0232(14) Uani 1 1 d .
P6 P 0.4341(3) -0.0702(3) 0.0910(2) 0.0154(11) Uani 1 1 d U
P7 P 0.2204(3) 0.0040(3) -0.0990(2) 0.0185(12) Uani 1 1 d .
P8 P 0.2383(3) 0.2099(3) -0.0938(2) 0.0137(12) Uani 1 1 d .
S1 S 0.3452(3) 0.1888(3) 0.0828(2) 0.0128(10) Uani 1 1 d .
S2 S 0.1661(4) 0.1484(3) 0.2313(3) 0.0312(16) Uani 1 1 d .
S3 S 0.4154(4) 0.0630(4) 0.2105(2) 0.0336(17) Uani 1 1 d .
S4 S 0.1803(3) 0.0175(3) 0.0795(2) 0.0163(11) Uani 1 1 d U
Cl1 Cl 0.6568(5) 0.0646(4) 0.8300(4) 0.056(2) Uani 1 1 d .
Cl2 Cl 0.7924(5) 0.1426(4) 0.8166(6) 0.071(3) Uani 1 1 d .
Cl3 Cl 0.7670(7) 0.8070(7) 0.3271(5) 0.085(4) Uani 1 1 d .
Cl4 Cl 0.8823(19) 0.369(2) 0.3600(15) 0.29(2) Uani 1 1 d .

loop_
_atom_site_aniso_label
_atom_site_aniso_U_11
_atom_site_aniso_U_22
_atom_site_aniso_U_33
_atom_site_aniso_U_23
_atom_site_aniso_U_13
_atom_site_aniso_U_12
Au1 0.0108(4) 0.0139(4) 0.0203(4) -0.0021(3) 0.0021(3) 0.0036(3)
Au2 0.0149(4) 0.0329(6) 0.0195(4) -0.0013(4) 0.0004(3) 0.0004(4)
Au3 0.0543(8) 0.0659(9) 0.0243(6) -0.0117(6) 0.0164(5) -0.0254(7)
Au4 0.0220(5) 0.0558(7) 0.0174(5) -0.0015(5) -0.0012(4) -0.0070(5)
Au5 0.0143(4) 0.0369(6) 0.0202(4) -0.0075(4) 0.0006(3) 0.0031(4)
Au6 0.0113(4) 0.0093(4) 0.0200(4) -0.0003(3) 0.0024(3) 0.0044(3)
Au7 0.0102(4) 0.0192(4) 0.0175(4) 0.0011(4) 0.0017(3) -0.0021(3)
Au8 0.0107(4) 0.0163(4) 0.0188(4) -0.0008(3) 0.0030(3) -0.0015(3)
Au9 0.0118(4) 0.0067(4) 0.0216(4) 0.0000(3) 0.0031(3) 0.0036(3)
Au10 0.0210(5) 0.0367(6) 0.0236(5) -0.0067(4) 0.0001(4) 0.0008(4)
C1 0.017(6) 0.012(6) 0.014(6) 0.000(4) 0.000(4) -0.003(4)
C2 0.020(6) 0.022(6) 0.021(6) -0.003(4) 0.002(4) 0.002(5)
C3 0.022(6) 0.019(6) 0.023(6) -0.001(4) 0.000(4) 0.002(4)
C4 0.027(7) 0.025(7) 0.028(7) 0.002(5) 0.004(5) -0.004(5)
C5 0.029(7) 0.033(7) 0.035(7) -0.002(5) 0.001(5) -0.002(5)
C6 0.029(7) 0.030(7) 0.030(7) 0.002(5) 0.004(5) 0.000(5)
C7 0.014(6) 0.012(6) 0.018(6) -0.003(4) 0.002(4) 0.000(4)
C8 0.013(6) 0.020(6) 0.020(6) -0.007(4) 0.006(4) 0.002(4)
C9 0.014(6) 0.016(6) 0.017(6) -0.003(4) -0.001(4) -0.001(4)
C10 0.030(7) 0.033(7) 0.033(7) -0.002(5) 0.003(5) 0.002(5)
C11 0.025(7) 0.028(7) 0.027(7) 0.000(5) 0.005(5) 0.002(5)
C12 0.027(7) 0.028(7) 0.031(7) -0.001(5) 0.002(5) 0.002(5)
C13 0.025(7) 0.025(7) 0.028(7) 0.003(5) 0.000(5) -0.001(5)
C14 0.021(6) 0.022(6) 0.022(6) -0.004(4) 0.005(4) -0.003(4)
C15 0.012(6) 0.011(6) 0.013(6) -0.008(4) 0.001(4) 0.001(4)
C16 0.024(6) 0.018(6) 0.023(6) 0.003(4) 0.002(4) -0.002(4)
C17 0.035(8) 0.037(8) 0.034(8) 0.000(5) 0.003(5) 0.002(5)
C18 0.036(8) 0.036(8) 0.036(8) -0.001(5) 0.003(5) -0.001(5)
C19 0.046(9) 0.047(9) 0.045(9) 0.000(5) 0.003(5) 0.001(5)
C20 0.047(9) 0.047(9) 0.045(9) -0.001(5) 0.007(5) 0.001(5)
C21 0.019(6) 0.021(6) 0.015(6) -0.002(4) 0.001(4) -0.003(4)
C22 0.025(7) 0.028(7) 0.026(7) -0.001(5) 0.003(5) 0.003(5)
C23 0.015(6) 0.014(6) 0.017(6) 0.001(4) 0.001(4) 0.004(4)
C24 0.019(6) 0.015(6) 0.018(6) 0.000(4) -0.001(4) 0.001(4)
C25 0.024(6) 0.021(6) 0.021(6) 0.001(5) -0.002(4) 0.000(5)
C26 0.024(6) 0.018(6) 0.027(6) -0.001(5) 0.001(4) 0.003(5)
C27 0.030(7) 0.027(7) 0.028(7) 0.001(5) 0.000(5) -0.003(5)
C28 0.019(6) 0.013(6) 0.017(6) 0.002(4) -0.001(4) -0.003(4)
C29 0.028(7) 0.025(7) 0.027(7) 0.002(5) 0.001(5) 0.000(5)
C30 0.031(7) 0.032(7) 0.031(7) 0.001(5) 0.005(5) -0.001(5)
C31 0.021(6) 0.020(6) 0.023(6) 0.000(4) 0.002(4) 0.002(4)
C32 0.012(6) 0.011(6) 0.015(6) 0.000(4) 0.001(4) 0.001(4)
C33 0.027(7) 0.031(7) 0.029(7) -0.001(5) 0.004(5) 0.002(5)
C34 0.044(8) 0.039(8) 0.043(8) 0.005(5) 0.005(5) -0.002(5)
C35 0.060(11) 0.062(11) 0.062(11) 0.001(5) 0.009(5) -0.001(5)
C36 0.038(8) 0.043(8) 0.039(8) 0.004(5) 0.006(5) -0.005(5)
C37 0.038(8) 0.040(8) 0.039(8) 0.001(5) 0.004(5) -0.003(5)
C38 0.045(9) 0.050(9) 0.044(9) -0.002(5) 0.004(5) 0.000(5)
C39 0.029(5) 0.029(5) 0.030(5) 0.000(3) 0.001(3) -0.002(3)
C40 0.031(7) 0.028(7) 0.028(7) 0.001(5) 0.000(5) -0.003(5)
C41 0.044(8) 0.041(8) 0.040(8) 0.000(5) 0.003(5) 0.004(5)
C42 0.051(9) 0.051(9) 0.050(9) 0.002(5) 0.004(5) 0.002(5)
C43 0.045(8) 0.044(9) 0.046(8) 0.002(5) 0.001(5) 0.001(5)
C44 0.029(5) 0.029(5) 0.030(5) 0.000(3) 0.001(3) -0.002(3)
C45 0.054(9) 0.056(10) 0.050(9) 0.001(5) 0.004(5) -0.002(5)
C46 0.078(13) 0.075(13) 0.074(13) -0.001(5) 0.007(5) -0.005(5)
C47 0.11(2) 0.11(2) 0.11(2) 0.000(5) 0.014(5) 0.000(5)
C48 0.106(18) 0.105(18) 0.105(18) -0.002(5) 0.012(5) 0.001(5)
C49 0.083(14) 0.084(14) 0.083(14) 0.000(5) 0.009(5) 0.002(5)
C50 0.065(11) 0.066(11) 0.062(11) 0.004(5) 0.007(5) 0.000(5)
C51 0.050(9) 0.045(9) 0.048(9) 0.000(5) 0.001(5) -0.004(5)
C52 0.090(16) 0.089(16) 0.089(15) 0.001(5) 0.008(5) -0.001(5)
C53 0.054(10) 0.050(10) 0.055(10) 0.000(5) 0.000(5) -0.005(5)
C54 0.064(11) 0.063(11) 0.064(11) -0.001(5) 0.003(5) -0.001(5)
C55 0.059(11) 0.060(11) 0.060(10) -0.001(5) 0.005(5) 0.002(5)
C56 0.068(12) 0.070(12) 0.068(12) 0.002(5) 0.006(5) 0.002(5)
C57 0.106(4) 0.106(4) 0.105(4) 0.0001(10) 0.0119(11) -0.0005(10)
C58 0.106(4) 0.106(4) 0.105(4) 0.0001(10) 0.0119(11) -0.0005(10)
C59 0.106(4) 0.106(4) 0.105(4) 0.0001(10) 0.0119(11) -0.0005(10)
C60 0.095(15) 0.095(15) 0.095(15) -0.0001(19) 0.011(3) 0.0002(19)
C61 0.111(11) 0.111(12) 0.111(11) -0.001(5) 0.013(5) 0.000(5)
C62 0.109(11) 0.108(11) 0.108(11) -0.0002(19) 0.013(2) 0.0000(18)
C63 0.115(12) 0.114(12) 0.114(12) -0.0002(19) 0.013(2) -0.0002(19)
C64 0.106(4) 0.106(4) 0.105(4) 0.0001(10) 0.0119(11) -0.0005(10)
C65 0.110(19) 0.110(19) 0.111(19) -0.002(5) 0.014(5) -0.001(5)
C66 0.111(12) 0.110(12) 0.108(12) -0.001(5) 0.016(5) -0.001(5)
C67 0.106(4) 0.106(4) 0.105(4) 0.0001(10) 0.0119(11) -0.0005(10)
C68 0.083(14) 0.081(14) 0.081(14) -0.001(5) 0.007(5) 0.003(5)
C69 0.089(15) 0.085(15) 0.088(15) 0.000(5) 0.009(5) -0.001(5)
C70 0.106(4) 0.106(4) 0.105(4) 0.0001(10) 0.0119(11) -0.0005(10)
C71 0.106(4) 0.106(4) 0.105(4) 0.0001(10) 0.0119(11) -0.0005(10)
C72 0.104(18) 0.102(18) 0.102(18) -0.001(5) 0.010(5) -0.001(5)
C73 0.106(4) 0.106(4) 0.105(4) 0.0001(10) 0.0119(11) -0.0005(10)
C74 0.106(4) 0.106(4) 0.105(4) 0.0001(10) 0.0119(11) -0.0005(10)
C75 0.106(4) 0.106(4) 0.105(4) 0.0001(10) 0.0119(11) -0.0005(10)
C76 0.106(4) 0.106(4) 0.105(4) 0.0001(10) 0.0119(11) -0.0005(10)
C77 0.086(9) 0.083(9) 0.084(9) 0.000(3) 0.008(4) -0.001(3)
C78 0.050(9) 0.049(9) 0.048(9) 0.002(5) 0.004(5) 0.000(5)
C79 0.086(9) 0.083(9) 0.084(9) 0.000(3) 0.008(4) -0.001(3)
C80 0.098(17) 0.095(17) 0.096(17) 0.000(5) 0.009(5) 0.001(5)
C81 0.093(16) 0.088(16) 0.090(16) -0.001(5) 0.008(5) 0.001(5)
C82 0.096(11) 0.094(11) 0.094(11) -0.001(5) 0.009(5) 0.001(5)
C83 0.057(10) 0.051(10) 0.053(10) -0.001(5) 0.006(5) -0.002(5)
C84 0.089(12) 0.088(12) 0.089(12) -0.001(5) 0.011(5) -0.003(5)
C85 0.103(11) 0.103(11) 0.104(11) 0.001(5) 0.012(5) -0.001(5)
C86 0.106(12) 0.105(12) 0.105(12) 0.000(5) 0.012(5) -0.001(5)
C87 0.086(14) 0.086(14) 0.087(14) 0.0002(19) 0.010(2) 0.0000(19)
C88 0.084(14) 0.082(14) 0.083(14) -0.002(5) 0.010(5) 0.001(5)
C89 0.016(6) 0.015(6) 0.015(6) -0.004(4) 0.003(4) 0.004(4)
C90 0.022(6) 0.022(6) 0.024(6) -0.001(5) 0.003(4) 0.004(5)
C91 0.059(11) 0.062(11) 0.064(11) 0.000(5) 0.007(5) 0.000(5)
C92 0.053(10) 0.057(10) 0.055(10) 0.000(5) 0.007(5) -0.001(5)
C93 0.044(8) 0.041(9) 0.045(8) 0.001(5) 0.005(5) 0.002(5)
C94 0.022(6) 0.026(7) 0.024(6) 0.004(5) 0.005(4) 0.007(5)
C95 0.025(7) 0.023(7) 0.026(7) -0.002(5) 0.003(5) 0.002(5)
C96 0.062(11) 0.064(11) 0.062(11) 0.004(5) 0.007(5) -0.001(5)
C97 0.062(11) 0.065(11) 0.063(11) 0.002(5) 0.007(5) 0.001(5)
C98 0.076(13) 0.077(13) 0.074(13) 0.001(5) 0.009(5) 0.003(5)
C99 0.077(13) 0.075(13) 0.076(13) 0.001(5) 0.005(5) 0.002(5)
C100 0.071(12) 0.068(12) 0.069(12) -0.004(5) 0.005(5) 0.002(5)
C101 0.016(6) 0.014(6) 0.015(6) -0.003(4) 0.001(4) 0.001(4)
C102 0.017(6) 0.010(6) 0.014(6) -0.006(4) -0.002(4) 0.002(4)
C103 0.031(7) 0.029(7) 0.032(7) -0.001(5) 0.002(5) 0.001(5)
C104 0.016(6) 0.011(6) 0.015(6) 0.000(4) 0.004(4) 0.001(4)
C105 0.033(7) 0.031(7) 0.031(7) -0.003(5) 0.001(5) 0.000(5)
C106 0.0183(19) 0.0178(19) 0.0187(19) 0.0005(11) 0.0020(11) 0.0005(11)
C107 0.045(8) 0.044(8) 0.047(8) 0.002(5) 0.005(5) 0.004(5)
C108 0.034(7) 0.034(7) 0.034(7) 0.005(5) 0.005(5) 0.003(5)
C109 0.023(6) 0.017(6) 0.020(6) -0.003(4) 0.001(4) 0.001(4)
C110 0.014(6) 0.014(6) 0.014(6) 0.001(4) 0.000(4) -0.005(4)
C111 0.016(6) 0.017(6) 0.016(6) -0.003(4) 0.003(4) 0.001(4)
C112 0.0183(19) 0.0178(19) 0.0187(19) 0.0005(11) 0.0020(11) 0.0005(11)
C113 0.021(6) 0.019(6) 0.022(6) 0.000(4) 0.003(4) 0.001(4)
C114 0.026(7) 0.027(7) 0.023(6) -0.001(5) 0.003(4) -0.003(5)
C115 0.031(7) 0.029(7) 0.028(7) -0.002(5) 0.002(5) 0.000(5)
C116 0.039(8) 0.039(8) 0.038(8) 0.003(5) 0.002(5) -0.001(5)
C117 0.027(7) 0.029(7) 0.026(7) -0.001(5) 0.002(5) -0.001(5)
C118 0.021(6) 0.023(6) 0.020(6) -0.003(4) 0.002(4) -0.001(4)
C119 0.046(9) 0.051(9) 0.047(9) 0.004(5) 0.007(5) -0.003(5)
C120 0.026(7) 0.032(7) 0.027(7) 0.003(5) 0.004(5) 0.000(5)
C121 0.021(6) 0.019(6) 0.024(6) 0.001(4) 0.002(4) 0.003(4)
C122 0.016(6) 0.011(6) 0.019(6) 0.006(4) -0.002(4) 0.000(4)
C123 0.037(8) 0.039(8) 0.039(8) -0.001(5) 0.010(5) 0.000(5)
C124 0.023(6) 0.017(6) 0.022(6) -0.001(4) 0.004(4) 0.004(4)
C125 0.022(6) 0.023(7) 0.023(6) 0.001(4) 0.003(4) 0.004(4)
C126 0.011(5) 0.009(6) 0.016(6) -0.003(4) 0.003(4) 0.006(4)
C127 0.019(6) 0.020(6) 0.019(6) -0.004(4) 0.005(4) -0.001(4)
C128 0.037(8) 0.039(8) 0.039(8) 0.003(5) 0.003(5) 0.000(5)
C129 0.023(7) 0.024(7) 0.026(7) -0.002(5) 0.003(5) 0.004(4)
C130 0.018(6) 0.016(6) 0.018(6) 0.001(4) 0.002(4) 0.001(4)
C131 0.028(7) 0.031(7) 0.029(7) 0.002(5) 0.005(5) 0.002(5)
C132 0.015(6) 0.011(6) 0.013(6) 0.001(4) 0.004(4) 0.000(4)
C133 0.018(6) 0.012(6) 0.017(6) 0.002(4) 0.003(4) 0.001(4)
C134 0.025(7) 0.025(7) 0.029(7) -0.003(5) 0.002(5) 0.000(5)
C135 0.024(7) 0.026(7) 0.027(7) 0.007(5) 0.003(5) -0.001(5)
C136 0.036(8) 0.037(8) 0.041(8) -0.004(5) 0.005(5) 0.000(5)
C137 0.029(7) 0.027(7) 0.031(7) 0.000(5) 0.005(5) -0.002(5)
C138 0.026(7) 0.028(7) 0.030(7) -0.002(5) 0.004(5) 0.000(5)
C139 0.023(6) 0.023(6) 0.022(6) 0.000(5) 0.004(4) 0.000(5)
C140 0.015(6) 0.014(6) 0.016(6) 0.003(4) 0.006(4) 0.001(4)
C141 0.018(6) 0.014(6) 0.017(6) -0.001(4) 0.001(4) -0.001(4)
C142 0.019(6) 0.019(6) 0.018(6) 0.005(4) 0.002(4) 0.002(4)
C143 0.014(6) 0.014(6) 0.017(6) -0.001(4) 0.000(4) 0.004(4)
C144 0.023(6) 0.026(7) 0.025(6) 0.003(5) 0.008(4) -0.001(5)
C145 0.012(4) 0.011(4) 0.012(4) 0.0013(18) 0.0011(19) 0.0012(18)
C146 0.025(7) 0.028(7) 0.029(7) 0.001(5) 0.003(5) 0.001(5)
C147 0.012(6) 0.014(6) 0.016(6) 0.002(4) 0.000(4) 0.000(4)
C148 0.027(7) 0.023(7) 0.029(7) -0.002(5) 0.003(5) 0.002(5)
C149 0.032(7) 0.036(8) 0.036(7) 0.000(5) 0.001(5) -0.004(5)
C150 0.042(9) 0.043(9) 0.045(9) -0.001(5) 0.001(5) 0.002(5)
C151 0.054(10) 0.055(10) 0.054(10) 0.000(5) 0.004(5) 0.001(5)
C152 0.032(7) 0.030(7) 0.035(7) 0.000(5) 0.002(5) -0.003(5)
C153 0.024(6) 0.021(7) 0.024(6) 0.002(4) 0.002(4) -0.002(4)
C154 0.0183(19) 0.0178(19) 0.0187(19) 0.0005(11) 0.0020(11) 0.0005(11)
C155 0.0183(19) 0.0178(19) 0.0187(19) 0.0005(11) 0.0020(11) 0.0005(11)
C156 0.021(6) 0.026(7) 0.020(6) -0.003(4) 0.003(4) 0.004(5)
C157 0.024(6) 0.027(7) 0.023(6) 0.000(5) 0.004(4) -0.003(5)
C158 0.027(6) 0.022(6) 0.023(6) 0.000(5) 0.006(4) 0.000(5)
C159 0.0183(19) 0.0178(19) 0.0187(19) 0.0005(11) 0.0020(11) 0.0005(11)
C160 0.029(7) 0.032(7) 0.030(7) -0.002(5) 0.006(5) 0.000(5)
C161 0.0183(19) 0.0178(19) 0.0187(19) 0.0005(11) 0.0020(11) 0.0005(11)
C162 0.0183(19) 0.0178(19) 0.0187(19) 0.0005(11) 0.0020(11) 0.0005(11)
C163 0.0183(19) 0.0178(19) 0.0187(19) 0.0005(11) 0.0020(11) 0.0005(11)
C164 0.025(7) 0.026(7) 0.028(7) -0.001(5) 0.004(5) 0.005(5)
C165 0.017(6) 0.014(6) 0.016(6) 0.006(4) 0.003(4) 0.000(4)
C166 0.019(6) 0.020(6) 0.021(6) 0.001(4) 0.000(4) -0.001(4)
C167 0.033(7) 0.033(7) 0.032(7) -0.005(5) 0.004(5) 0.000(5)
C168 0.015(6) 0.018(6) 0.020(6) 0.000(4) 0.001(4) 0.004(4)
C169 0.025(7) 0.030(7) 0.029(7) -0.001(5) 0.002(5) -0.002(5)
C170 0.018(6) 0.014(6) 0.020(6) -0.004(4) 0.003(4) 0.002(4)
C171 0.016(6) 0.014(6) 0.020(6) -0.003(4) 0.003(4) -0.002(4)
C172 0.026(7) 0.030(7) 0.031(7) -0.002(5) 0.001(5) -0.004(5)
C173 0.033(7) 0.035(8) 0.036(8) 0.003(5) 0.006(5) 0.000(5)
C174 0.030(7) 0.032(7) 0.034(7) -0.001(5) 0.006(5) 0.001(5)
C175 0.023(6) 0.021(6) 0.022(6) 0.000(4) 0.002(4) -0.002(5)
C176 0.026(7) 0.028(7) 0.024(7) 0.000(5) 0.001(5) 0.003(5)
C177 0.060(10) 0.058(10) 0.060(10) -0.001(5) 0.006(5) 0.001(5)
P1 0.0110(17) 0.0116(18) 0.0171(18) -0.0019(15) 0.0035(14) 0.0042(14)
P2 0.013(3) 0.043(4) 0.028(3) 0.014(3) -0.008(3) 0.004(3)
P3 0.124(10) 0.069(7) 0.013(4) -0.006(4) 0.005(5) -0.029(7)
P4 0.085(7) 0.061(6) 0.011(3) -0.005(3) 0.002(4) -0.011(5)
P5 0.017(3) 0.033(4) 0.019(3) -0.013(3) -0.002(2) 0.005(3)
P6 0.014(2) 0.011(2) 0.021(3) 0.001(2) 0.001(2) 0.009(2)
P7 0.009(3) 0.027(4) 0.018(3) 0.000(2) -0.003(2) 0.000(2)
P8 0.006(2) 0.021(3) 0.014(3) 0.000(2) 0.000(2) -0.001(2)
S1 0.010(2) 0.014(3) 0.014(2) -0.002(2) 0.0004(19) 0.008(2)
S2 0.021(3) 0.031(4) 0.043(4) -0.022(3) 0.008(3) -0.008(3)
S3 0.024(3) 0.061(5) 0.015(3) 0.009(3) 0.002(2) 0.003(3)
S4 0.003(2) 0.014(3) 0.031(3) -0.006(2) 0.0003(19) 0.002(2)
Cl1 0.040(4) 0.055(5) 0.074(6) -0.001(4) 0.014(4) -0.005(4)
Cl2 0.028(4) 0.042(5) 0.147(10) -0.014(6) 0.019(5) -0.008(4)
Cl3 0.063(6) 0.122(11) 0.071(7) 0.032(7) 0.016(5) 0.023(7)
Cl4 0.15(2) 0.51(7) 0.22(3) 0.07(4) 0.02(2) -0.03(3)

loop_
_atom_type_symbol
_atom_type_description
_atom_type_scat_dispersion_real
_atom_type_scat_dispersion_imag
_atom_type_scat_source
C C 0.0033 0.0016 'International Tables Vol C Tables 4.2.6.8 and 6.1.1.4'
H H 0.0000 0.0000 'International Tables Vol C Tables 4.2.6.8 and 6.1.1.4'
P P 0.1023 0.0942 'International Tables Vol C Tables 4.2.6.8 and 6.1.1.4'
S S 0.1246 0.1234 'International Tables Vol C Tables 4.2.6.8 and 6.1.1.4'
Cl Cl 0.1484 0.1585 'International Tables Vol C Tables 4.2.6.8 and 6.1.1.4'
Au Au -2.0133 8.8022 'International Tables Vol C Tables 4.2.6.8 and 6.1.1.4'

loop_
_geom_angle_atom_site_label_1
_geom_angle_atom_site_label_2
_geom_angle_atom_site_label_3
_geom_angle
P1 Au1 S1 175.0(2)
P1 Au1 Au9 125.96(15)
S1 Au1 Au9 49.21(14)
P1 Au1 Au8 129.72(15)
S1 Au1 Au8 48.47(13)
Au9 Au1 Au8 62.60(3)
P1 Au1 Au2 82.54(15)
S1 Au1 Au2 98.85(13)
Au9 Au1 Au2 95.29(4)
Au8 Au1 Au2 147.19(4)
P2 Au2 S2 176.5(2)
P2 Au2 Au10 127.24(18)
S2 Au2 Au10 49.93(17)
P2 Au2 Au3 128.79(18)
S2 Au2 Au3 49.01(18)
Au10 Au2 Au3 63.55(4)
P2 Au2 Au1 84.15(18)
S2 Au2 Au1 97.49(18)
Au10 Au2 Au1 88.81(4)
Au3 Au2 Au1 145.28(5)
P3 Au3 S2 171.9(4)
P3 Au3 Au2 123.4(3)
S2 Au3 Au2 49.47(18)
P3 Au3 Au10 135.4(4)
S2 Au3 Au10 46.77(16)
Au2 Au3 Au10 57.11(4)
P4 Au4 S3 177.1(3)
P4 Au4 Au5 130.3(3)
S3 Au4 Au5 48.1(2)
P4 Au4 Au10 136.3(3)
S3 Au4 Au10 45.90(17)
Au5 Au4 Au10 55.79(4)
P5 Au5 S3 177.1(2)
P5 Au5 Au10 126.86(16)
S3 Au5 Au10 50.22(18)
P5 Au5 Au6 82.71(16)
S3 Au5 Au6 97.22(15)
Au10 Au5 Au6 98.94(4)
P5 Au5 Au4 133.16(17)
S3 Au5 Au4 47.13(15)
Au10 Au5 Au4 64.17(4)
Au6 Au5 Au4 144.01(5)
P6 Au6 S4 175.0(2)
P6 Au6 Au5 84.68(15)
S4 Au6 Au5 92.49(15)
P6 Au6 Au7 132.44(15)
S4 Au6 Au7 49.71(14)
Au5 Au6 Au7 141.63(4)
P6 Au6 Au9 126.46(16)
S4 Au6 Au9 49.12(14)
Au5 Au6 Au9 86.95(3)
Au7 Au6 Au9 64.31(3)
P7 Au7 S4 175.1(2)
P7 Au7 Au6 124.49(15)
S4 Au7 Au6 50.67(12)
P7 Au7 Au9 133.32(16)
S4 Au7 Au9 46.29(14)
Au6 Au7 Au9 58.33(3)
P8 Au8 S1 176.8(2)
P8 Au8 Au1 127.70(14)
S1 Au8 Au1 49.13(12)
P8 Au8 Au9 132.96(15)
S1 Au8 Au9 47.06(14)
Au1 Au8 Au9 58.24(3)
S4 Au9 S1 176.0(2)
S4 Au9 Au6 50.16(13)
S1 Au9 Au6 129.59(13)
S4 Au9 Au1 131.09(13)
S1 Au9 Au1 49.59(12)
Au6 Au9 Au1 175.07(4)
S4 Au9 Au8 129.39(15)
S1 Au9 Au8 46.79(13)
Au6 Au9 Au8 124.55(4)
Au1 Au9 Au8 59.17(3)
S4 Au9 Au7 46.38(14)
S1 Au9 Au7 129.65(13)
Au6 Au9 Au7 57.36(3)
Au1 Au9 Au7 127.38(4)
Au8 Au9 Au7 86.22(3)
S4 Au9 Au10 94.67(15)
S1 Au9 Au10 89.34(13)
Au6 Au9 Au10 91.48(3)
Au1 Au9 Au10 83.69(3)
Au8 Au9 Au10 134.15(4)
Au7 Au9 Au10 139.61(4)
S2 Au10 S3 176.4(2)
S2 Au10 Au2 50.69(18)
S3 Au10 Au2 130.1(2)
S2 Au10 Au5 129.31(18)
S3 Au10 Au5 50.3(2)
Au2 Au10 Au5 174.66(5)
S2 Au10 Au3 47.02(18)
S3 Au10 Au3 129.59(16)
Au2 Au10 Au3 59.34(4)
Au5 Au10 Au3 125.22(5)
S2 Au10 Au4 131.27(19)
S3 Au10 Au4 45.09(15)
Au2 Au10 Au4 124.61(4)
Au5 Au10 Au4 60.04(4)
Au3 Au10 Au4 86.73(4)
S2 Au10 Au9 97.64(19)
S3 Au10 Au9 85.93(16)
Au2 Au10 Au9 92.08(4)
Au5 Au10 Au9 82.61(3)
Au3 Au10 Au9 143.25(5)
Au4 Au10 Au9 129.98(4)
C6 C1 C2 114(2)
C6 C1 P1 126.3(18)
C2 C1 P1 119.4(17)
C3 C2 C1 120(2)
C3 C2 H2 119.8
C1 C2 H2 119.8
C2 C3 C4 125(2)
C2 C3 H3 117.5
C4 C3 H3 117.5
C5 C4 C3 116(3)
C5 C4 H4 122.2
C3 C4 H4 122.2
C4 C5 C6 124(3)
C4 C5 H5 118.2
C6 C5 H5 118.2
C5 C6 C1 120(3)
C5 C6 H6 119.8
C1 C6 H6 119.8
C8 C7 C12 125(2)
C8 C7 P1 114.4(17)
C12 C7 P1 119.9(18)
C7 C8 C9 112(2)
C7 C8 H8 123.8
C9 C8 H8 123.8
C10 C9 C8 123(2)
C10 C9 H9 118.5
C8 C9 H9 118.5
C9 C10 C11 119(3)
C9 C10 H10 120.5
C11 C10 H10 120.5
C12 C11 C10 118(2)
C12 C11 H11 120.9
C10 C11 H11 120.9
C11 C12 C7 121(2)
C11 C12 H12 119.5
C7 C12 H12 119.5
C22 C13 C14 115(2)
C22 C13 P1 125(2)
C14 C13 P1 120.2(18)
C15 C14 C13 124(2)
C15 C14 H14 117.9
C13 C14 H14 118.0
C14 C15 C16 119(2)
C14 C15 H15 120.5
C16 C15 H15 120.5
C15 C16 C21 125(2)
C15 C16 C17 121(2)
C21 C16 C17 114(2)
C18 C17 C16 120(3)
C18 C17 H17 119.8
C16 C17 H17 119.8
C17 C18 C19 123(3)
C17 C18 H18 118.5
C19 C18 H18 118.5
C20 C19 C18 120(3)
C20 C19 H19 120.1
C18 C19 H19 120.1
C19 C20 C21 121(3)
C19 C20 H20 119.4
C21 C20 H20 119.4
C20 C21 C16 121(2)
C20 C21 C22 125(2)
C16 C21 C22 113(2)
C13 C22 C21 123(2)
C13 C22 C23 120(2)
C21 C22 C23 116(2)
C24 C23 C32 118(2)
C24 C23 C22 123(2)
C32 C23 C22 120(2)
C29 C24 C25 123(2)
C29 C24 C23 119(2)
C25 C24 C23 117(2)
C26 C25 C24 122(2)
C26 C25 H25 119.2
C24 C25 H25 119.2
C25 C26 C27 118(2)
C25 C26 H26 120.9
C27 C26 H26 120.9
C28 C27 C26 121(2)
C28 C27 H27 119.5
C26 C27 H27 119.5
C27 C28 C29 120(2)
C27 C28 H28 120.0
C29 C28 H28 120.0
C30 C29 C24 126(3)
C30 C29 C28 118(2)
C24 C29 C28 116(2)
C29 C30 C31 115(3)
C29 C30 H30 122.3
C31 C30 H30 122.3
C30 C31 C32 125(2)
C30 C31 H31 117.6
C32 C31 H31 117.6
C31 C32 C23 116(2)
C31 C32 P2 120.7(17)
C23 C32 P2 123.0(16)
C34 C33 C38 120.0
C34 C33 P2 120.6(10)
C38 C33 P2 119.4(10)
C33 C34 C35 120.0
C33 C34 H34 120.0
C35 C34 H34 120.0
C36 C35 C34 120.0
C36 C35 H35 120.0
C34 C35 H35 120.0
C35 C36 C37 120.0
C35 C36 H36 120.0
C37 C36 H36 120.0
C38 C37 C36 120.0
C38 C37 H37 120.0
C36 C37 H37 120.0
C37 C38 C33 120.0
C37 C38 H38 120.0
C33 C38 H38 120.0
C40 C39 C44 119(2)
C40 C39 P2 121.4(18)
C44 C39 P2 119.7(19)
C41 C40 C39 125(3)
C41 C40 H40 117.3
C39 C40 H40 117.3
C40 C41 C42 123(3)
C40 C41 H41 118.3
C42 C41 H41 118.3
C41 C42 C43 109(3)
C41 C42 H42 125.7
C43 C42 H42 125.7
C44 C43 C42 127(3)
C44 C43 H43 116.5
C42 C43 H43 116.5
C43 C44 C39 117(3)
C43 C44 H44 121.7
C39 C44 H44 121.7
C46 C45 C50 120.0
C46 C45 P3 119.9(16)
C50 C45 P3 119.9(16)
C45 C46 C47 120.0
C45 C46 H46 120.0
C47 C46 H46 120.0
C46 C47 C48 120.0
C46 C47 H47 120.0
C48 C47 H47 120.0
C49 C48 C47 120.0
C49 C48 H48 120.0
C47 C48 H48 120.0
C48 C49 C50 120.0
C48 C49 H49 120.0
C50 C49 H49 120.0
C49 C50 C45 120.0
C49 C50 H50 120.0
C45 C50 H50 120.0
C52 C51 C56 115(4)
C52 C51 P3 128(3)
C56 C51 P3 118(3)
C53 C52 C51 125(5)
C53 C52 H52 117.7
C51 C52 H52 117.7
C52 C53 C54 117(4)
C52 C53 H53 121.7
C54 C53 H53 121.7
C55 C54 C53 122(4)
C55 C54 H54 118.8
C53 C54 H54 118.8
C56 C55 C54 119(4)
C56 C55 H55 120.7
C54 C55 H55 120.7
C55 C56 C51 123(4)
C55 C56 H56 118.5
C51 C56 H56 118.5
C58 C57 C62 120.0
C58 C57 C67 125.8
C62 C57 C67 113.4
C59 C58 C57 120.0
C59 C58 P3 114.4(7)
C57 C58 P3 125.4(7)
C58 C59 C60 120.0
C58 C59 H59 120.0
C60 C59 H59 120.0
C61 C60 C59 120.0
C61 C60 H60 120.0
C59 C60 H60 120.0
C60 C61 C62 120.0
C60 C61 C66 120.0
C62 C61 C66 120.0
C63 C62 C61 120.0
C63 C62 C57 120.0
C61 C62 C57 120.0
C62 C63 C64 120.0
C62 C63 H63 120.0
C64 C63 H63 120.0
C65 C64 C63 120.0
C65 C64 H64 120.0
C63 C64 H64 120.0
C66 C65 C64 120.0
C66 C65 H65 120.0
C64 C65 H65 120.0
C65 C66 C61 120.0
C65 C66 H66 120.0
C61 C66 H66 120.0
C72 C67 C68 120.0
C72 C67 C57 119.3
C68 C67 C57 120.5
C69 C68 C67 120.0
C69 C68 P4 108.2(7)
C67 C68 P4 131.7(7)
C70 C69 C68 120.0
C70 C69 H69 120.0
C68 C69 H69 120.0
C71 C70 C69 120.0
C71 C70 H70 120.0
C69 C70 H70 120.0
C70 C71 C72 120.0
C70 C71 C76 120.0
C72 C71 C76 120.0
C73 C72 C67 120.0
C73 C72 C71 120.0
C67 C72 C71 120.0
C72 C73 C74 120.0
C72 C73 H73 120.0
C74 C73 H73 120.0
C75 C74 C73 120.0
C75 C74 H74 120.0
C73 C74 H74 120.0
C74 C75 C76 120.0
C74 C75 H75 120.0
C76 C75 H75 120.0
C75 C76 C71 120.0
C75 C76 H76 120.0
C71 C76 H76 120.0
C78 C77 C82 120.0
C78 C77 P4 116.8(7)
C82 C77 P4 123.1(7)
C77 C78 C79 120.0
C77 C78 H78 120.0
C79 C78 H78 120.0
C80 C79 C78 120.0
C80 C79 H79 120.0
C78 C79 H79 120.0
C79 C80 C81 120.0
C79 C80 H80 120.0
C81 C80 H80 120.0
C80 C81 C82 120.0
C80 C81 H81 120.0
C82 C81 H81 120.0
C81 C82 C77 120.0
C81 C82 H82 120.0
C77 C82 H82 120.0
C84 C83 C88 120.0
C84 C83 P4 119.6(6)
C88 C83 P4 120.3(6)
C85 C84 C83 120.0
C85 C84 H84 120.0
C83 C84 H84 120.0
C86 C85 C84 120.0
C86 C85 H85 120.0
C84 C85 H85 120.0
C85 C86 C87 120.0
C85 C86 H86 120.0
C87 C86 H86 120.0
C86 C87 C88 120.0
C86 C87 H87 120.0
C88 C87 H87 120.0
C83 C88 C87 120.0
C83 C88 H88 120.0
C87 C88 H88 120.0
C94 C89 C90 114(2)
C94 C89 P5 119.1(18)
C90 C89 P5 126.5(17)
C91 C90 C89 122(3)
C91 C90 H90 119.2
C89 C90 H90 119.2
C92 C91 C90 123(4)
C92 C91 H91 118.3
C90 C91 H91 118.3
C91 C92 C93 117(4)
C91 C92 H92 121.3
C93 C92 H92 121.3
C94 C93 C92 122(3)
C94 C93 H93 118.9
C92 C93 H93 118.9
C93 C94 C89 121(3)
C93 C94 H94 119.5
C89 C94 H94 119.5
C100 C95 C96 113(3)
C100 C95 P5 125(3)
C96 C95 P5 122(2)
C95 C96 C97 122(3)
C95 C96 H96 118.9
C97 C96 H96 118.9
C98 C97 C96 123(4)
C98 C97 H97 118.4
C96 C97 H97 118.4
C97 C98 C99 109(4)
C97 C98 H98 125.6
C99 C98 H98 125.6
C100 C99 C98 118(4)
C100 C99 H99 121.1
C98 C99 H99 121.1
C99 C100 C95 131(5)
C99 C100 H100 114.2
C95 C100 H100 114.3
C110 C101 C102 120.6(19)
C110 C101 P5 118.2(16)
C102 C101 P5 121.1(15)
C103 C102 C101 121(2)
C103 C102 H102 119.5
C101 C102 H102 119.5
C102 C103 C104 122(2)
C102 C103 H103 118.9
C104 C103 H103 118.9
C105 C104 C103 122(2)
C105 C104 C109 121(2)
C103 C104 C109 116(2)
C106 C105 C104 120(2)
C106 C105 H105 120.1
C104 C105 H105 120.1
C105 C106 C107 123(3)
C105 C106 H106 118.7
C107 C106 H106 118.7
C106 C107 C108 120(3)
C106 C107 H107 120.1
C108 C107 H107 120.1
C107 C108 C109 122(3)
C107 C108 H108 119.2
C109 C108 H108 119.2
C108 C109 C110 125(2)
C108 C109 C104 115(2)
C110 C109 C104 120(2)
C101 C110 C109 118(2)
C101 C110 C111 127(2)
C109 C110 C111 114.3(19)
C120 C111 C112 125(2)
C120 C111 C110 119(2)
C112 C111 C110 116(2)
C113 C112 C111 126(2)
C113 C112 C117 115(2)
C111 C112 C117 118(2)
C112 C113 C114 122(2)
C112 C113 H113 118.9
C114 C113 H113 118.9
C113 C114 C115 122(2)
C113 C114 H114 119.1
C115 C114 H114 119.1
C114 C115 C116 115(2)
C114 C115 H115 122.6
C116 C115 H115 122.6
C117 C116 C115 124(3)
C117 C116 H116 118.2
C115 C116 H116 118.2
C116 C117 C118 121(3)
C116 C117 C112 121(3)
C118 C117 C112 117(2)
C119 C118 C117 121(2)
C119 C118 H118 119.5
C117 C118 H118 119.5
C118 C119 C120 124(3)
C118 C119 H119 117.8
C120 C119 H119 117.8
C111 C120 C119 114(2)
C111 C120 P6 124(2)
C119 C120 P6 122(2)
C126 C121 C122 120(2)
C126 C121 P6 120.9(18)
C122 C121 P6 119.4(18)
C121 C122 C123 117(2)
C121 C122 H122 121.5
C123 C122 H122 121.5
C124 C123 C122 123(3)
C124 C123 H123 118.7
C122 C123 H123 118.7
C123 C124 C125 117(2)
C123 C124 H124 121.6
C125 C124 H124 121.6
C126 C125 C124 119(2)
C126 C125 H125 120.7
C124 C125 H125 120.7
C125 C126 C121 125(2)
C125 C126 H126 117.4
C121 C126 H126 117.4
C132 C127 C128 117(2)
C132 C127 P6 120.4(17)
C128 C127 P6 122.6(19)
C127 C128 C129 121(3)
C127 C128 H128 119.5
C129 C128 H128 119.5
C130 C129 C128 120(2)
C130 C129 H129 119.8
C128 C129 H129 119.8
C129 C130 C131 123(2)
C129 C130 H130 118.7
C131 C130 H130 118.7
C130 C131 C132 116(2)
C130 C131 H131 122.2
C132 C131 H131 122.2
C127 C132 C131 123(2)
C127 C132 H132 118.5
C131 C132 H132 118.5
C138 C133 C134 112(2)
C138 C133 P7 125.8(18)
C134 C133 P7 121.9(18)
C135 C134 C133 123(2)
C135 C134 H134 118.6
C133 C134 H134 118.5
C134 C135 C136 123(3)
C134 C135 H135 118.5
C136 C135 H135 118.5
C137 C136 C135 118(3)
C137 C136 H136 121.1
C135 C136 H136 121.1
C136 C137 C138 120(3)
C136 C137 H137 120.0
C138 C137 H137 120.0
C137 C138 C133 124(3)
C137 C138 H138 117.9
C133 C138 H138 117.9
C140 C139 C144 120(2)
C140 C139 P7 118.6(18)
C144 C139 P7 121.0(19)
C139 C140 C141 118(2)
C139 C140 H140 121.2
C141 C140 H140 121.2
C142 C141 C140 124(2)
C142 C141 H141 118.0
C140 C141 H141 118.0
C141 C142 C143 119(2)
C141 C142 H142 120.6
C143 C142 H142 120.6
C144 C143 C142 118(2)
C144 C143 H143 121.0
C142 C143 H143 121.0
C143 C144 C139 121(2)
C143 C144 H144 119.4
C139 C144 H144 119.4
C154 C145 C146 124(2)
C154 C145 P7 124.8(17)
C146 C145 P7 110.6(16)
C147 C146 C145 118(2)
C147 C146 H146 120.8
C145 C146 H146 120.8
C146 C147 C148 123(2)
C146 C147 H147 118.5
C148 C147 H147 118.5
C149 C148 C153 124(3)
C149 C148 C147 122(2)
C153 C148 C147 112(2)
C150 C149 C148 122(3)
C150 C149 H149 119.1
C148 C149 H149 119.1
C149 C150 C151 119(3)
C149 C150 H150 120.7
C151 C150 H150 120.7
C150 C151 C152 121(3)
C150 C151 H151 119.7
C152 C151 H151 119.7
C153 C152 C151 124(3)
C153 C152 H152 118.0
C151 C152 H152 118.0
C152 C153 C148 110(2)
C152 C153 C154 127(2)
C148 C153 C154 123(2)
C145 C154 C155 131(2)
C145 C154 C153 118(2)
C155 C154 C153 110.6(19)
C164 C155 C154 129(2)
C164 C155 C156 112(2)
C154 C155 C156 117(2)
C161 C156 C155 122(2)
C161 C156 C157 118(2)
C155 C156 C157 119(2)
C158 C157 C156 125(2)
C158 C157 H157 117.6
C156 C157 H157 117.6
C157 C158 C159 117(2)
C157 C158 H158 121.5
C159 C158 H158 121.5
C160 C159 C158 119(2)
C160 C159 H159 120.4
C158 C159 H159 120.4
C161 C160 C159 122(2)
C161 C160 H160 118.9
C159 C160 H160 118.9
C162 C161 C156 122(2)
C162 C161 C160 120(2)
C156 C161 C160 118(2)
C161 C162 C163 117(2)
C161 C162 H162 121.5
C163 C162 H162 121.5
C162 C163 C164 116(2)
C162 C163 H163 122.2
C164 C163 H163 122.2
C155 C164 C163 130(2)
C155 C164 P8 127(2)
C163 C164 P8 101.9(17)
C166 C165 C170 118(2)
C166 C165 P8 119.2(17)
C170 C165 P8 122.4(17)
C167 C166 C165 121(2)
C167 C166 H166 119.4
C165 C166 H166 119.4
C166 C167 C168 122(2)
C166 C167 H167 119.2
C168 C167 H167 119.2
C169 C168 C167 117(2)
C169 C168 H168 121.3
C167 C168 H168 121.3
C168 C169 C170 122(2)
C168 C169 H169 118.9
C170 C169 H169 118.9
C169 C170 C165 120(2)
C169 C170 H170 120.1
C165 C170 H170 120.1
C176 C171 C172 120(2)
C176 C171 P8 119.2(18)
C172 C171 P8 120.5(17)
C173 C172 C171 119(2)
C173 C172 H172 120.6
C171 C172 H172 120.6
C172 C173 C174 118(3)
C172 C173 H173 121.1
C174 C173 H173 121.1
C175 C174 C173 123(3)
C175 C174 H174 118.6
C173 C174 H174 118.6
C176 C175 C174 121(2)
C176 C175 H175 119.3
C174 C175 H175 119.3
C175 C176 C171 119(2)
C175 C176 H176 120.3
C171 C176 H176 120.3
Cl1 C177 Cl2 113(2)
Cl1 C177 H17A 108.9
Cl2 C177 H17A 108.9
Cl1 C177 H17B 108.9
Cl2 C177 H17B 108.9
H17A C177 H17B 107.8
C1 P1 C13 109.3(11)
C1 P1 C7 102.2(10)
C13 P1 C7 104.3(11)
C1 P1 Au1 110.2(8)
C13 P1 Au1 114.1(9)
C7 P1 Au1 115.9(7)
C32 P2 C39 102.2(11)
C32 P2 C33 107.7(10)
C39 P2 C33 106.0(10)
C32 P2 Au2 114.6(7)
C39 P2 Au2 114.9(8)
C33 P2 Au2 110.6(7)
C45 P3 C51 103.1(14)
C45 P3 C58 104.2(11)
C51 P3 C58 116.0(10)
C45 P3 Au3 110.4(10)
C51 P3 Au3 107.8(10)
C58 P3 Au3 114.6(7)
C68 P4 C77 102.1(9)
C68 P4 C83 118.4(9)
C77 P4 C83 109.7(9)
C68 P4 Au4 108.6(7)
C77 P4 Au4 112.5(7)
C83 P4 Au4 105.7(7)
C95 P5 C89 101.3(11)
C95 P5 C101 107.5(11)
C89 P5 C101 107.1(10)
C95 P5 Au5 113.3(9)
C89 P5 Au5 112.4(8)
C101 P5 Au5 114.3(8)
C120 P6 C121 101.7(12)
C120 P6 C127 109.1(12)
C121 P6 C127 104.2(11)
C120 P6 Au6 114.7(9)
C121 P6 Au6 117.3(8)
C127 P6 Au6 109.1(8)
C133 P7 C145 100.6(10)
C133 P7 C139 103.7(11)
C145 P7 C139 117.7(10)
C133 P7 Au7 113.5(8)
C145 P7 Au7 116.4(7)
C139 P7 Au7 104.5(7)
C165 P8 C171 103.9(10)
C165 P8 C164 106.9(11)
C171 P8 C164 114.6(10)
C165 P8 Au8 113.5(8)
C171 P8 Au8 105.6(7)
C164 P8 Au8 112.3(8)
Au8 S1 Au9 86.15(18)
Au8 S1 Au1 82.39(16)
Au9 S1 Au1 81.20(17)
Au10 S2 Au3 86.2(2)
Au10 S2 Au2 79.4(2)
Au3 S2 Au2 81.5(2)
Au4 S3 Au10 89.0(2)
Au4 S3 Au5 84.8(2)
Au10 S3 Au5 79.5(2)
Au9 S4 Au7 87.3(2)
Au9 S4 Au6 80.72(16)
Au7 S4 Au6 79.62(17)

loop_
_geom_bond_atom_site_label_1
_geom_bond_atom_site_label_2
_geom_bond_distance
Au1 P1 2.270(5)
Au1 S1 2.348(5)
Au1 Au9 3.0472(13)
Au1 Au8 3.0774(14)
Au1 Au2 3.0890(14)
Au2 P2 2.243(8)
Au2 S2 2.346(7)
Au2 Au10 2.9796(17)
Au2 Au3 3.0525(17)
Au3 P3 2.271(8)
Au3 S2 2.329(7)
Au3 Au10 3.1770(17)
Au4 P4 2.254(7)
Au4 S3 2.301(6)
Au4 Au5 3.1260(16)
Au4 Au10 3.2477(17)
Au5 P5 2.258(7)
Au5 S3 2.336(8)
Au5 Au10 2.9838(17)
Au5 Au6 3.0083(14)
Au6 P6 2.271(5)
Au6 S4 2.367(5)
Au6 Au7 3.0095(15)
Au6 Au9 3.0417(13)
Au7 P7 2.259(6)
Au7 S4 2.334(6)
Au7 Au9 3.2205(14)
Au8 P8 2.259(5)
Au8 S1 2.324(5)
Au8 Au9 3.1818(13)
Au9 S4 2.330(6)
Au9 S1 2.334(6)
Au9 Au10 3.3118(14)
Au10 S2 2.320(7)
Au10 S3 2.332(7)
C1 C6 1.42(3)
C1 C2 1.46(3)
C1 P1 1.79(2)
C2 C3 1.26(3)
C2 H2 0.9500
C3 C4 1.44(3)
C3 H3 0.9500
C4 C5 1.29(4)
C4 H4 0.9500
C5 C6 1.39(4)
C5 H5 0.9500
C6 H6 0.9500
C7 C8 1.33(3)
C7 C12 1.39(3)
C7 P1 1.81(2)
C8 C9 1.53(3)
C8 H8 0.9500
C9 C10 1.35(4)
C9 H9 0.9500
C10 C11 1.43(4)
C10 H10 0.9500
C11 C12 1.39(4)
C11 H11 0.9500
C12 H12 0.9500
C13 C22 1.40(4)
C13 C14 1.48(3)
C13 P1 1.81(3)
C14 C15 1.34(3)
C14 H14 0.9500
C15 C16 1.37(3)
C15 H15 0.9500
C16 C21 1.44(3)
C16 C17 1.47(4)
C17 C18 1.27(4)
C17 H17 0.9500
C18 C19 1.41(4)
C18 H18 0.9500
C19 C20 1.31(5)
C19 H19 0.9500
C20 C21 1.36(4)
C20 H20 0.9500
C21 C22 1.48(3)
C22 C23 1.50(3)
C23 C24 1.44(3)
C23 C32 1.44(3)
C24 C29 1.36(3)
C24 C25 1.41(3)
C25 C26 1.40(3)
C25 H25 0.9500
C26 C27 1.42(4)
C26 H26 0.9500
C27 C28 1.40(3)
C27 H27 0.9500
C28 C29 1.51(3)
C28 H28 0.9500
C29 C30 1.33(4)
C30 C31 1.40(4)
C30 H30 0.9500
C31 C32 1.41(3)
C31 H31 0.9500
C32 P2 1.83(2)
C33 C34 1.3900
C33 C38 1.3900
C33 P2 1.874(14)
C34 C35 1.3900
C34 H34 0.9500
C35 C36 1.3900
C35 H35 0.9500
C36 C37 1.3900
C36 H36 0.9500
C37 C38 1.3900
C37 H37 0.9500
C38 H38 0.9500
C39 C40 1.30(4)
C39 C44 1.404(10)
C39 P2 1.87(3)
C40 C41 1.29(4)
C40 H40 0.9500
C41 C42 1.43(5)
C41 H41 0.9500
C42 C43 1.46(5)
C42 H42 0.9500
C43 C44 1.32(4)
C43 H43 0.9500
C44 H44 0.9500
C45 C46 1.3900
C45 C50 1.3900
C45 P3 1.80(2)
C46 C47 1.3900
C46 H46 0.9500
C47 C48 1.3900
C47 H47 0.9500
C48 C49 1.3900
C48 H48 0.9500
C49 C50 1.3900
C49 H49 0.9500
C50 H50 0.9500
C51 C52 1.40(6)
C51 C56 1.42(5)
C51 P3 1.82(3)
C52 C53 1.33(6)
C52 H52 0.9500
C53 C54 1.39(5)
C53 H53 0.9500
C54 C55 1.38(5)
C54 H54 0.9500
C55 C56 1.31(5)
C55 H55 0.9500
C56 H56 0.9500
C57 C58 1.3900
C57 C62 1.3900
C57 C67 1.5274
C58 C59 1.3900
C58 P3 1.96(2)
C59 C60 1.3900
C59 H59 0.9500
C60 C61 1.3900
C60 H60 0.9500
C61 C62 1.3900
C61 C66 1.3900
C62 C63 1.3900
C63 C64 1.3900
C63 H63 0.9500
C64 C65 1.3900
C64 H64 0.9500
C65 C66 1.3900
C65 H65 0.9500
C66 H66 0.9500
C67 C72 1.3900
C67 C68 1.3900
C68 C69 1.3900
C68 P4 1.816(18)
C69 C70 1.3900
C69 H69 0.9500
C70 C71 1.3900
C70 H70 0.9500
C71 C72 1.3900
C71 C76 1.3901
C72 C73 1.3900
C73 C74 1.3900
C73 H73 0.9500
C74 C75 1.3900
C74 H74 0.9500
C75 C76 1.3900
C75 H75 0.9500
C76 H76 0.9500
C77 C78 1.3900
C77 C82 1.3900
C77 P4 1.843(19)
C78 C79 1.3900
C78 H78 0.9500
C79 C80 1.3900
C79 H79 0.9500
C80 C81 1.3900
C80 H80 0.9500
C81 C82 1.3900
C81 H81 0.9500
C82 H82 0.9500
C83 C84 1.3900
C83 C88 1.3900
C83 P4 1.89(2)
C84 C85 1.3900
C84 H84 0.9500
C85 C86 1.3900
C85 H85 0.9500
C86 C87 1.3900
C86 H86 0.9500
C87 C88 1.3900
C87 H87 0.9500
C88 H88 0.9500
C89 C94 1.41(3)
C89 C90 1.41(3)
C89 P5 1.82(2)
C90 C91 1.35(4)
C90 H90 0.9500
C91 C92 1.30(5)
C91 H91 0.9500
C92 C93 1.38(5)
C92 H92 0.9500
C93 C94 1.36(4)
C93 H93 0.9500
C94 H94 0.9500
C95 C100 1.28(5)
C95 C96 1.33(5)
C95 P5 1.80(3)
C96 C97 1.43(5)
C96 H96 0.9500
C97 C98 1.34(6)
C97 H97 0.9500
C98 C99 1.51(6)
C98 H98 0.9500
C99 C100 1.26(5)
C99 H99 0.9500
C100 H100 0.9500
C101 C110 1.38(3)
C101 C102 1.45(3)
C101 P5 1.85(2)
C102 C103 1.34(3)
C102 H102 0.9500
C103 C104 1.42(3)
C103 H103 0.9500
C104 C105 1.40(3)
C104 C109 1.49(3)
C105 C106 1.34(4)
C105 H105 0.9500
C106 C107 1.38(4)
C106 H106 0.9500
C107 C108 1.41(4)
C107 H107 0.9500
C108 C109 1.41(4)
C108 H108 0.9500
C109 C110 1.46(3)
C110 C111 1.53(3)
C111 C120 1.41(4)
C111 C112 1.41(3)
C112 C113 1.40(3)
C112 C117 1.50(3)
C113 C114 1.42(3)
C113 H113 0.9500
C114 C115 1.42(4)
C114 H114 0.9500
C115 C116 1.47(4)
C115 H115 0.9500
C116 C117 1.31(4)
C116 H116 0.9500
C117 C118 1.45(4)
C118 C119 1.33(4)
C118 H118 0.9500
C119 C120 1.49(4)
C119 H119 0.9500
C120 P6 1.78(3)
C121 C126 1.35(3)
C121 C122 1.36(3)
C121 P6 1.82(2)
C122 C123 1.46(4)
C122 H122 0.9500
C123 C124 1.36(4)
C123 H123 0.9500
C124 C125 1.43(3)
C124 H124 0.9500
C125 C126 1.34(3)
C125 H125 0.9500
C126 H126 0.9500
C127 C132 1.41(3)
C127 C128 1.41(4)
C127 P6 1.84(2)
C128 C129 1.41(4)
C128 H128 0.9500
C129 C130 1.35(3)
C129 H129 0.9500
C130 C131 1.42(3)
C130 H130 0.9500
C131 C132 1.44(4)
C131 H131 0.9500
C132 H132 0.9500
C133 C138 1.43(3)
C133 C134 1.45(3)
C133 P7 1.69(2)
C134 C135 1.29(4)
C134 H134 0.9500
C135 C136 1.41(4)
C135 H135 0.9500
C136 C137 1.34(4)
C136 H136 0.9500
C137 C138 1.36(4)
C137 H137 0.9500
C138 H138 0.9500
C139 C140 1.35(3)
C139 C144 1.44(3)
C139 P7 1.85(2)
C140 C141 1.44(3)
C140 H140 0.9500
C141 C142 1.32(3)
C141 H141 0.9500
C142 C143 1.47(3)
C142 H142 0.9500
C143 C144 1.37(3)
C143 H143 0.9500
C144 H144 0.9500
C145 C154 1.35(3)
C145 C146 1.45(3)
C145 P7 1.81(2)
C146 C147 1.40(3)
C146 H146 0.9500
C147 C148 1.55(3)
C147 H147 0.9500
C148 C149 1.32(4)
C148 C153 1.47(3)
C149 C150 1.32(4)
C149 H149 0.9500
C150 C151 1.33(5)
C150 H150 0.9500
C151 C152 1.42(4)
C151 H151 0.9500
C152 C153 1.36(4)
C152 H152 0.9500
C153 C154 1.49(3)
C154 C155 1.41(3)
C155 C164 1.26(4)
C155 C156 1.46(3)
C156 C161 1.41(3)
C156 C157 1.47(3)
C157 C158 1.33(3)
C157 H157 0.9500
C158 C159 1.48(3)
C158 H158 0.9500
C159 C160 1.44(3)
C159 H159 0.9500
C160 C161 1.41(3)
C160 H160 0.9500
C161 C162 1.40(3)
C162 C163 1.42(3)
C162 H162 0.9500
C163 C164 1.49(3)
C163 H163 0.9500
C164 P8 1.94(3)
C165 C166 1.40(3)
C165 C170 1.44(3)
C165 P8 1.81(2)
C166 C167 1.32(4)
C166 H166 0.9500
C167 C168 1.49(4)
C167 H167 0.9500
C168 C169 1.33(4)
C168 H168 0.9500
C169 C170 1.40(4)
C169 H169 0.9500
C170 H170 0.9500
C171 C176 1.40(3)
C171 C172 1.49(3)
C171 P8 1.85(2)
C172 C173 1.39(4)
C172 H172 0.9500
C173 C174 1.40(4)
C173 H173 0.9500
C174 C175 1.39(4)
C174 H174 0.9500
C175 C176 1.35(3)
C175 H175 0.9500
C176 H176 0.9500
C177 Cl1 1.70(4)
C177 Cl2 1.76(4)
C177 H17A 0.9900
C177 H17B 0.9900

loop_
_platon_squeeze_void_nr
_platon_squeeze_void_average_x
_platon_squeeze_void_average_y
_platon_squeeze_void_average_z
_platon_squeeze_void_volume
_platon_squeeze_void_count_electrons
_platon_squeeze_void_content
1 0.000 -0.069 0.500 2302 1128 ' '
2 0.089 0.481 0.908 8 6 ' '
3 0.911 0.981 0.092 8 6 ' '
